data_9009370
loop_
_publ_author_name
'Wildner, M.'
'Giester, G.'

_publ_section_title
;
 The crystal structures of kieserite-type compounds.
 I. Crystal structures of Me(II)SO4*H2O (Me = Mn,Fe,Co,Ni,Zn)
;
_journal_name_full 'Neues Jahrbuch fur Mineralogie, Monatshefte'
_journal_page_first 296
_journal_page_last 306
_journal_volume 1991
_journal_year 1991
_chemical_compound_source Synthetic
_chemical_formula_sum 'Fe H2 O5 S'
_chemical_name_mineral Szomolnokite
_space_group_IT_number 15
_symmetry_space_group_name_Hall '-C 2yc'
_symmetry_space_group_name_H-M 'C 1 2/c 1'
_cell_angle_alpha 90
_cell_angle_beta 118.65
_cell_angle_gamma 90
_cell_formula_units_Z 4
_cell_length_a 7.078
_cell_length_b 7.549
_cell_length_c 7.773
_cell_volume 364.475
_database_code_amcsd 0014852
_exptl_crystal_density_diffrn 3.097
_cod_depositor_comments
;
     Z value introduced to be consistent with given formula
                                      miguel
;
_cod_original_formula_sum 'Fe S O5 H2'
_cod_database_code 9009370

loop_
_space_group_symop_operation_xyz
x,y,z
1/2+x,1/2+y,z
x,-y,1/2+z
1/2+x,1/2-y,1/2+z
-x,y,1/2-z
1/2-x,1/2+y,1/2-z
-x,-y,-z
1/2-x,1/2-y,-z

loop_
_atom_site_aniso_label
_atom_site_aniso_U_11
_atom_site_aniso_U_22
_atom_site_aniso_U_33
_atom_site_aniso_U_12
_atom_site_aniso_U_13
_atom_site_aniso_U_23
Fe 0.01210 0.01640 0.02050 0.00010 0.00730 0.00110
S 0.01010 0.01450 0.02050 0.00000 0.00670 0.00000
O1 0.01370 0.02320 0.02830 0.00420 0.00820 0.00790
O2 0.01800 0.02000 0.02780 0.00290 0.01330 0.00630
O3 0.01600 0.02060 0.02540 0.00000 0.00970 0.00000

loop_
_atom_site_label
_atom_site_fract_x
_atom_site_fract_y
_atom_site_fract_z
_atom_site_U_iso_or_equiv
Fe 0.00000 0.50000 0.00000 ?
S 0.00000 0.15307 0.25000 ?
O1 0.16970 0.04290 0.39850 ?
O2 0.09560 0.26830 0.15600 ?
O3 0.00000 0.64440 0.25000 ?
H 0.10800 0.70900 0.31500 0.08800

loop_
_cod_related_entry_id
_cod_related_entry_database
_cod_related_entry_code
1 AMCSD 0014852
